data_7221145
loop_
_publ_author_name
'Krebs, B.'
'Sinram, D.'

_publ_section_title
;
 Darstellung, Struktur und Eigenschaften einer neuen Modifikation von Nb
 I5
;
_journal_name_full
;
Zeitschrift fuer Naturforschung, Teil B. Anorganische Chemie, Organische 
Chemie (33,1978-41,1986)
;
_journal_page_first 12
_journal_page_last 16
_journal_volume 35
_journal_year 1980
_chemical_formula_sum 'I5 Nb'
_chemical_name_systematic 'Nb I5'
_space_group_IT_number 2
_symmetry_space_group_name_Hall '-P 1'
_symmetry_space_group_name_H-M 'P -1'
_cell_angle_alpha 90.93
_cell_angle_beta 116.17
_cell_angle_gamma 109.07
_cell_formula_units_Z 2
_cell_length_a 7.591
_cell_length_b 10.322
_cell_length_c 6.977
_cell_volume 455.353
_citation_journal_id_ASTM ZNBAD2
_cod_data_source_file Krebs_ZNBAD2_1980_819.cif
_cod_data_source_block I5Nb1
_cod_original_formula_sum 'I5 Nb1'
_cod_database_code 7221145

loop_
_symmetry_equiv_pos_as_xyz
x,y,z
-x,-y,-z

loop_
_atom_site_label
_atom_site_type_symbol
_atom_site_fract_x
_atom_site_fract_y
_atom_site_fract_z
_atom_site_occupancy
_atom_site_U_iso_or_equiv
I1 I-1 0.38835 0.14923 -0.12708 1 0.0
I4 I-1 0.18661 0.44153 -0.07812 1 0.0
I2 I-1 0.00512 0.25115 0.3154 1 0.0
Nb1 Nb+5 0.22431 0.22421 0.10658 1 0.0
I5 I-1 0.18927 -0.04548 0.24832 1 0.0
I3 I-1 0.59212 0.33643 0.46177 1 0.0
